data_7721164
loop_
_publ_author_name
'Marretta, Laura'
'Valcanover, Daniel'
'Buono, Maria Pia'
'Pirker, Christine'
'Amata, Sara'
'Keppler, Bernhard K.'
'Palumbo Piccionello, Antonio'
'Terenzi, Alessio'
'Berger, Walter'
'Barone, Giampaolo'

_publ_section_title
;
 Novel Ruthenium(II) Complexes Bearing Polypyridyl and 1,2,4-Oxadiazole
 Ligands: From Synthesis to In Vitro and In Vivo Anticancer Evaluation
;
_journal_name_full 'Dalton Transactions'
_journal_paper_doi 10.1039/D6DT00693K
_journal_year 2026
_chemical_formula_moiety 'C34 H27 N7 O Ru, 2(F6 P), 1.5(C2 H3 N)'
_chemical_formula_sum 'C37 H31.5 F12 N8.5 O P2 Ru'
_chemical_formula_weight 1002.22
_space_group_crystal_system triclinic
_space_group_IT_number 2
_space_group_name_Hall '-P 1'
_space_group_name_H-M_alt 'P -1'
_atom_sites_solution_hydrogens geom
_atom_sites_solution_primary direct
_audit_creation_method
;FinalCif V137 by Daniel Kratzert, Freiburg 2026, 
https://dkratzert.de/finalcif.html
;
_audit_update_record
;
2026-06-17 deposited with the CCDC.	2026-06-23 downloaded from the CCDC.
;
_cell_angle_alpha 87.10(2)
_cell_angle_beta 81.99(3)
_cell_angle_gamma 88.08(3)
_cell_formula_units_Z 2
_cell_length_a 9.433(5)
_cell_length_b 14.141(6)
_cell_length_c 14.988(5)
_cell_measurement_reflns_used 31202
_cell_measurement_temperature 100.0(1)
_cell_measurement_theta_max 77.089
_cell_measurement_theta_min 2.981
_cell_volume 1976.5(15)
_computing_cell_refinement 'XDS (Kabsch, 2010)'
_computing_data_collection 'Bruker APEX3'
_computing_data_reduction 'XDS (Kabsch, 2010)'
_computing_molecular_graphics 'SHELXLE (Huebschle, 2011)'
_computing_publication_material 'FINALCIF (Kratzert)'
_computing_structure_refinement 'SHELXL 2019/3 (Sheldrick 2015)'
_computing_structure_solution 'SHELXT 2018/2 (Sheldrick 2015)'
_diffrn_ambient_temperature 100.0(1)
_diffrn_detector 'EIGER2 500K'
_diffrn_detector_area_resol_mean 13.33
_diffrn_detector_type 'hybrid pixel detector'
_diffrn_measured_fraction_theta_full 0.955
_diffrn_measured_fraction_theta_max 0.921
_diffrn_measurement_device 'kappa goniometer'
_diffrn_measurement_device_type 'Bruker APEX-II'
_diffrn_measurement_method '\f and \w scans'
_diffrn_measurement_specimen_support 'Mitegen LD loop'
_diffrn_radiation_monochromator 'multilayer optics'
_diffrn_radiation_probe x-ray
_diffrn_radiation_type 'Cu K\a'
_diffrn_radiation_wavelength 1.54178
_diffrn_reflns_av_R_equivalents 0.0224
_diffrn_reflns_av_unetI/netI 0.0194
_diffrn_reflns_Laue_measured_fraction_full 0.955
_diffrn_reflns_Laue_measured_fraction_max 0.921
_diffrn_reflns_limit_h_max 11
_diffrn_reflns_limit_h_min -11
_diffrn_reflns_limit_k_max 17
_diffrn_reflns_limit_k_min -15
_diffrn_reflns_limit_l_max 17
_diffrn_reflns_limit_l_min -18
_diffrn_reflns_number 34346
_diffrn_reflns_point_group_measured_fraction_full 0.955
_diffrn_reflns_point_group_measured_fraction_max 0.921
_diffrn_reflns_theta_full 67.679
_diffrn_reflns_theta_max 77.089
_diffrn_reflns_theta_min 2.981
_diffrn_source_current 1.2
_diffrn_source_power 0.060
_diffrn_source_target Cu
_diffrn_source_type 'Incoatec ImuS Diamond'
_diffrn_source_voltage 50
_exptl_absorpt_coefficient_mu 4.893
_exptl_absorpt_correction_T_max 0.5965
_exptl_absorpt_correction_T_min 0.4847
_exptl_absorpt_correction_type empirical
_exptl_absorpt_process_details
;SADABS-2016/2 - Bruker AXS area detector scaling and absorption correction: 
Krause, L., Herbst-Irmer, R., Sheldrick G.M. & Stalke D., J. Appl. Cryst. 48 
(2015) 3-10
;
_exptl_crystal_colour red
_exptl_crystal_density_diffrn 1.684
_exptl_crystal_description block
_exptl_crystal_F_000 1006
_exptl_crystal_size_max 0.150
_exptl_crystal_size_mid 0.140
_exptl_crystal_size_min 0.100
_refine_diff_density_max 0.798
_refine_diff_density_min -1.321
_refine_diff_density_rms 0.106
_refine_ls_extinction_coef 0.00093(6)
_refine_ls_extinction_expression Fc^*^=kFc[1+0.001xFc^2^\l^3^/sin(2\q)]^-1/4^
_refine_ls_extinction_method 'SHELXL-2025/1 (Sheldrick 2025)'
_refine_ls_goodness_of_fit_ref 1.166
_refine_ls_hydrogen_treatment constr
_refine_ls_matrix_type full
_refine_ls_number_parameters 707
_refine_ls_number_reflns 7685
_refine_ls_number_restraints 876
_refine_ls_restrained_S_all 1.107
_refine_ls_R_factor_all 0.0511
_refine_ls_R_factor_gt 0.0506
_refine_ls_shift/su_max 0.001
_refine_ls_shift/su_mean 0.000
_refine_ls_structure_factor_coef Fsqd
_refine_ls_weighting_details 'w=1/[\s^2^(Fo^2^)+(0.0187P)^2^+11.0748P] where P=(Fo^2^+2Fc^2^)/3'
_refine_ls_weighting_scheme calc
_refine_ls_wR_factor_gt 0.1210
_refine_ls_wR_factor_ref 0.1216
_reflns_Friedel_coverage 0.000
_reflns_number_gt 7605
_reflns_number_total 7685
_reflns_threshold_expression 'I > 2\s(I)'
_cod_data_source_file d6dt00693k2.cif
_cod_data_source_block MB15_reviewer
_cod_original_formula_sum 'C37 H31.50 F12 N8.50 O P2 Ru'
_cod_database_code 7721164
_shelx_shelxl_version_number 2025/1
_shelx_space_group_comment
;
The symmetry employed for this shelxl refinement is uniquely defined
by the following loop, which should always be used as a source of
symmetry information in preference to the above space-group names.
They are only intended as comments.
;
_shelx_estimated_absorpt_t_min 0.527
_shelx_estimated_absorpt_t_max 0.640
_diffrn_measurement_ambient_temperature_device_make 'Oxford Cryostream 800'

loop_
_space_group_symop_operation_xyz
'x, y, z'
'-x, -y, -z'

loop_
_atom_site_label
_atom_site_type_symbol
_atom_site_fract_x
_atom_site_fract_y
_atom_site_fract_z
_atom_site_U_iso_or_equiv
_atom_site_adp_type
_atom_site_occupancy
_atom_site_site_symmetry_order
_atom_site_calc_flag
_atom_site_refinement_flags_posn
_atom_site_refinement_flags_adp
_atom_site_refinement_flags_occupancy
_atom_site_disorder_assembly
_atom_site_disorder_group
Ru1 Ru 0.55025(3) 0.26397(2) 0.31446(2) 0.01895(11) Uani 1 1 d . . . . .
O1 O 0.5167(3) 0.2273(2) 0.52511(19) 0.0238(6) Uani 1 1 d . . . . .
N1 N 0.5705(4) 0.2045(2) 0.4370(2) 0.0223(7) Uani 1 1 d . . . . .
N2 N 0.6245(4) 0.0844(3) 0.5312(2) 0.0246(8) Uani 1 1 d . . . . .
N3 N 0.7215(4) 0.3511(3) 0.3139(2) 0.0229(7) Uani 1 1 d . . . . .
N4 N 0.4480(4) 0.3872(2) 0.3610(2) 0.0221(7) Uani 1 1 d . . . . .
N5 N 0.5248(4) 0.3045(3) 0.1828(2) 0.0252(8) Uani 1 1 d . . . . .
N6 N 0.3662(4) 0.1940(3) 0.3007(3) 0.0261(8) Uani 1 1 d . . . . .
N7 N 0.6673(4) 0.1362(2) 0.2858(2) 0.0207(7) Uani 1 1 d . . . . .
C1 C 0.5105(5) 0.1558(3) 0.6745(3) 0.0267(9) Uani 1 1 d . . . . .
C2 C 0.3951(5) 0.2159(3) 0.7077(3) 0.0323(10) Uani 1 1 d . . . . .
H2 H 0.346018 0.254283 0.667426 0.039 Uiso 1 1 calc R U . . .
C3 C 0.3544(6) 0.2182(4) 0.7996(4) 0.0370(11) Uani 1 1 d . . . . .
H3 H 0.277290 0.258603 0.823318 0.044 Uiso 1 1 calc R U . . .
C4 C 0.4274(6) 0.1607(4) 0.8576(3) 0.0384(12) Uani 1 1 d . . . . .
H4 H 0.398535 0.162655 0.920830 0.046 Uiso 1 1 calc R U . . .
C5 C 0.5405(6) 0.1009(4) 0.8261(3) 0.0354(11) Uani 1 1 d . . . . .
C6 C 0.5816(6) 0.0991(3) 0.7332(3) 0.0313(10) Uani 1 1 d . . . . .
H6 H 0.658898 0.058667 0.709903 0.038 Uiso 1 1 calc R U . . .
C7 C 0.5540(5) 0.1519(3) 0.5776(3) 0.0238(9) Uani 1 1 d . . . . .
C8 C 0.6329(5) 0.1202(3) 0.4444(3) 0.0218(8) Uani 1 1 d . . . . .
C9 C 0.6187(8) 0.0391(5) 0.8898(4) 0.0549(17) Uani 1 1 d . . . . .
H9A H 0.603018 0.065090 0.949904 0.082 Uiso 1 1 calc R U . . .
H9B H 0.721458 0.037567 0.867461 0.082 Uiso 1 1 calc R U . . .
H9C H 0.582412 -0.025250 0.893321 0.082 Uiso 1 1 calc R U . . .
C10 C 0.6875(5) 0.4431(3) 0.3351(3) 0.0233(9) Uani 1 1 d . . . . .
C11 C 0.5332(5) 0.4614(3) 0.3647(3) 0.0237(9) Uani 1 1 d . . . . .
C12 C 0.4043(5) 0.2743(3) 0.1545(3) 0.0299(10) Uani 1 1 d . . . . .
C13 C 0.3154(5) 0.2114(3) 0.2202(3) 0.0305(10) Uani 1 1 d . . . . .
C14 C 0.7149(5) 0.1054(3) 0.2030(3) 0.0232(9) Uani 1 1 d . . . . .
H14 H 0.697475 0.143277 0.151239 0.028 Uiso 1 1 calc R U . . .
C15 C 0.7894(5) 0.0188(3) 0.1918(3) 0.0280(10) Uani 1 1 d . . . . .
H15 H 0.821460 -0.001909 0.132906 0.034 Uiso 1 1 calc R U . . .
C16 C 0.8163(5) -0.0367(3) 0.2661(3) 0.0272(9) Uani 1 1 d . . . . .
H16 H 0.868266 -0.095187 0.258956 0.033 Uiso 1 1 calc R U . . .
C17 C 0.7661(5) -0.0058(3) 0.3521(3) 0.0257(9) Uani 1 1 d . . . . .
H17 H 0.782389 -0.043108 0.404374 0.031 Uiso 1 1 calc R U . . .
C18 C 0.6925(5) 0.0797(3) 0.3595(3) 0.0217(8) Uani 1 1 d . . . . .
C19 C 0.8609(5) 0.3280(3) 0.2861(3) 0.0264(9) Uani 1 1 d . . . . .
H19 H 0.885942 0.264356 0.272004 0.032 Uiso 1 1 calc R U . . .
C20 C 0.9674(5) 0.3932(3) 0.2777(3) 0.0308(10) Uani 1 1 d . . . . .
H20 H 1.063719 0.374826 0.257085 0.037 Uiso 1 1 calc R U . . .
C21 C 0.9329(5) 0.4864(3) 0.2995(3) 0.0320(10) Uani 1 1 d . . . . .
H21 H 1.004898 0.532548 0.293923 0.038 Uiso 1 1 calc R U . . .
C22 C 0.7907(5) 0.5105(3) 0.3296(3) 0.0325(10) Uani 1 1 d . . . . .
H22 H 0.764874 0.573375 0.346246 0.039 Uiso 1 1 calc R U . . .
C23 C 0.4778(5) 0.5467(3) 0.3978(3) 0.0290(10) Uani 1 1 d . . . . .
H23 H 0.538563 0.598793 0.398765 0.035 Uiso 1 1 calc R U . . .
C24 C 0.3329(5) 0.5555(3) 0.4293(3) 0.0294(10) Uani 1 1 d . . . . .
H24 H 0.293040 0.613583 0.451827 0.035 Uiso 1 1 calc R U . . .
C25 C 0.2471(5) 0.4784(3) 0.4273(3) 0.0275(9) Uani 1 1 d . . . . .
H25 H 0.147982 0.482460 0.449988 0.033 Uiso 1 1 calc R U . . .
C26 C 0.3074(5) 0.3949(3) 0.3919(3) 0.0241(9) Uani 1 1 d . . . . .
H26 H 0.248199 0.342259 0.389573 0.029 Uiso 1 1 calc R U . . .
C27 C 0.6122(6) 0.3601(3) 0.1261(3) 0.0313(10) Uani 1 1 d . . . . .
H27 H 0.696789 0.381283 0.145653 0.038 Uiso 1 1 calc R U . . .
C28 C 0.5843(7) 0.3879(4) 0.0405(3) 0.0420(12) Uani 1 1 d . . . . .
H28 H 0.648583 0.427189 0.001983 0.050 Uiso 1 1 calc R U . . .
C29 C 0.4607(7) 0.3573(4) 0.0117(4) 0.0451(13) Uani 1 1 d . . . . .
H29 H 0.438637 0.375461 -0.046767 0.054 Uiso 1 1 calc R U . . .
C30 C 0.3700(6) 0.2999(4) 0.0701(4) 0.0413(12) Uani 1 1 d . . . . .
H30 H 0.284630 0.278207 0.051892 0.050 Uiso 1 1 calc R U . . .
C31 C 0.1918(6) 0.1713(4) 0.2025(4) 0.0463(13) Uani 1 1 d . . . . .
H31 H 0.157386 0.184779 0.146430 0.056 Uiso 1 1 calc R U . . .
C32 C 0.1185(6) 0.1112(4) 0.2671(5) 0.0515(15) Uani 1 1 d . . . . .
H32 H 0.032759 0.083438 0.255786 0.062 Uiso 1 1 calc R U . . .
C33 C 0.1693(6) 0.0915(4) 0.3476(5) 0.0440(13) Uani 1 1 d . . . . .
H33 H 0.120730 0.049476 0.392208 0.053 Uiso 1 1 calc R U . . .
C34 C 0.2938(5) 0.1347(3) 0.3623(4) 0.0299(10) Uani 1 1 d . . . . .
H34 H 0.329092 0.121825 0.418162 0.036 Uiso 1 1 calc R U . . .
N1A^b N 0.785(16) 0.546(13) 0.108(10) 0.045(12) Uani 0.25 1 d D . P A -2
C1A^b C 0.879(16) 0.538(13) 0.054(10) 0.046(4) Uani 0.25 1 d D . P A -2
C2A^b C 0.973(5) 0.523(3) -0.029(2) 0.064(7) Uani 0.25 1 d D U P A -2
H2AA^b H 0.916234 0.510841 -0.077167 0.096 Uiso 0.25 1 calc R U P A -2
H2AB^b H 1.037729 0.468815 -0.020560 0.096 Uiso 0.25 1 calc R U P A -2
H2AC^b H 1.029184 0.579929 -0.046067 0.096 Uiso 0.25 1 calc R U P A -2
P_1^a P 1.0019(10) 0.2372(7) 0.5576(7) 0.0294(12) Uani 0.80(3) 1 d D . P B 1
F1_1^a F 1.0083(12) 0.2591(6) 0.4522(4) 0.0443(18) Uani 0.80(3) 1 d D . P B 1
F2_1^a F 0.9994(14) 0.3484(6) 0.5734(7) 0.048(2) Uani 0.80(3) 1 d D . P B 1
F3_1^a F 0.9949(15) 0.2160(11) 0.6636(5) 0.082(4) Uani 0.80(3) 1 d D . P B 1
F4_1^a F 1.0022(9) 0.1261(4) 0.5424(8) 0.055(2) Uani 0.80(3) 1 d D . P B 1
F5_1^a F 0.8309(10) 0.2421(9) 0.5690(10) 0.050(3) Uani 0.80(3) 1 d D . P B 1
F6_1^a F 1.1728(10) 0.2327(18) 0.5470(9) 0.050(2) Uani 0.80(3) 1 d D . P B 1
P1_1^b P 0.983(5) 0.238(3) 0.562(3) 0.031(4) Uani 0.20(3) 1 d . . P B 2
F1A_1^b F 0.964(4) 0.226(5) 0.463(2) 0.062(10) Uani 0.20(3) 1 d . . P B 2
F2A_1^b F 0.995(6) 0.350(3) 0.540(4) 0.066(10) Uani 0.20(3) 1 d . . P B 2
F3A_1^b F 1.018(4) 0.252(4) 0.657(3) 0.056(9) Uani 0.20(3) 1 d . . P B 2
F4A_1^b F 0.983(3) 0.1279(19) 0.585(4) 0.057(9) Uani 0.20(3) 1 d . . P B 2
F5A_1^b F 0.815(4) 0.242(4) 0.586(3) 0.044(7) Uani 0.20(3) 1 d . . P B 2
F6A_1^b F 1.157(5) 0.231(7) 0.529(3) 0.051(8) Uani 0.20(3) 1 d . . P B 2
P_2^a P 0.9523(7) 0.2014(4) -0.0147(5) 0.0320(11) Uani 0.583(13) 1 d D . P C 1
F1_2^a F 0.9095(11) 0.3009(7) -0.0594(9) 0.055(3) Uani 0.583(13) 1 d D . P C 1
F2_2^a F 0.9266(14) 0.2459(9) 0.0832(8) 0.044(3) Uani 0.583(13) 1 d D . P C 1
F3_2^a F 0.9941(9) 0.1022(5) 0.0315(4) 0.059(2) Uani 0.583(13) 1 d D . P C 1
F4_2^a F 0.9758(13) 0.1564(7) -0.1113(6) 0.050(3) Uani 0.583(13) 1 d D . P C 1
F5_2^a F 0.7871(8) 0.1730(7) -0.0014(7) 0.055(2) Uani 0.583(13) 1 d D . P C 1
F6_2^a F 1.1148(5) 0.2311(6) -0.0255(4) 0.048(2) Uani 0.583(13) 1 d D . P C 1
P2_2^b P 0.9786(11) 0.2288(8) -0.0243(8) 0.0418(19) Uani 0.417(13) 1 d . . P C 2
F1A_2^b F 0.8689(18) 0.3103(14) -0.0479(14) 0.057(4) Uani 0.417(13) 1 d . . P C 2
F2A_2^b F 0.965(2) 0.2614(17) 0.0776(13) 0.055(5) Uani 0.417(13) 1 d . . P C 2
F3A_2^b F 1.0899(12) 0.1465(7) 0.0001(6) 0.056(4) Uani 0.417(13) 1 d . . P C 2
F4A_2^b F 0.9963(18) 0.1955(11) -0.1238(9) 0.047(3) Uani 0.417(13) 1 d . . P C 2
F5A_2^b F 0.8472(16) 0.1563(12) 0.0040(10) 0.065(4) Uani 0.417(13) 1 d . . P C 2
F6A_2^b F 1.1098(9) 0.2991(9) -0.0508(6) 0.048(3) Uani 0.417(13) 1 d . . P C 2
N1_3^a N 0.779(16) 0.559(13) 0.112(10) 0.045(12) Uani 0.25 1 d D . P D -1
C1_3^a C 0.872(16) 0.538(13) 0.060(10) 0.046(4) Uani 0.25 1 d D . P D -1
C2_3^a C 0.998587 0.497367 0.009542 0.064(7) Uani 0.25 1 d D U P D -1
H2A_3^a H 0.971684 0.446304 -0.026110 0.096 Uiso 0.25 1 calc R U P D -1
H2B_3^a H 1.063264 0.471869 0.051180 0.096 Uiso 0.25 1 calc R U P D -1
H2C_3^a H 1.047028 0.546507 -0.030892 0.096 Uiso 0.25 1 calc R U P D -1
N1_4 N 0.7119(6) 0.5012(4) -0.1849(3) 0.0468(12) Uani 1 1 d . . . . .
C1_4 C 0.7146(5) 0.4218(4) -0.1971(3) 0.0336(11) Uani 1 1 d . . . . .
C2_4 C 0.7191(6) 0.3210(4) -0.2119(4) 0.0402(12) Uani 1 1 d . . . . .
H2A_4 H 0.649589 0.307342 -0.252088 0.060 Uiso 1 1 calc R U . . .
H2B_4 H 0.695410 0.285705 -0.154077 0.060 Uiso 1 1 calc R U . . .
H2C_4 H 0.815456 0.301913 -0.239608 0.060 Uiso 1 1 calc R U . . .

loop_
_atom_site_aniso_label
_atom_site_aniso_U_11
_atom_site_aniso_U_22
_atom_site_aniso_U_33
_atom_site_aniso_U_23
_atom_site_aniso_U_13
_atom_site_aniso_U_12
Ru1 0.01959(17) 0.01541(16) 0.02154(17) -0.00022(12) -0.00191(12) -0.00060(12)
O1 0.0312(16) 0.0200(15) 0.0190(14) -0.0013(12) 0.0006(12) 0.0011(13)
N1 0.0299(19) 0.0163(16) 0.0202(16) -0.0017(14) -0.0014(14) 0.0013(14)
N2 0.0287(19) 0.0206(18) 0.0239(17) -0.0008(14) -0.0016(15) -0.0016(15)
N3 0.0233(17) 0.0189(17) 0.0260(18) 0.0015(15) -0.0032(14) 0.0003(14)
N4 0.0234(17) 0.0180(17) 0.0252(18) -0.0029(14) -0.0046(14) 0.0040(14)
N5 0.0307(19) 0.0221(18) 0.0229(18) -0.0022(14) -0.0051(15) 0.0078(15)
N6 0.0238(18) 0.0190(18) 0.035(2) -0.0060(15) -0.0002(15) 0.0006(15)
N7 0.0212(17) 0.0169(16) 0.0237(17) -0.0019(14) -0.0015(14) 0.0011(14)
C1 0.033(2) 0.024(2) 0.022(2) -0.0021(17) 0.0018(18) -0.0057(19)
C2 0.035(3) 0.026(2) 0.035(2) -0.003(2) 0.003(2) -0.005(2)
C3 0.041(3) 0.031(3) 0.036(3) -0.009(2) 0.009(2) -0.007(2)
C4 0.052(3) 0.036(3) 0.026(2) -0.006(2) 0.007(2) -0.010(2)
C5 0.053(3) 0.030(3) 0.022(2) -0.0017(19) -0.002(2) -0.007(2)
C6 0.043(3) 0.024(2) 0.026(2) -0.0026(18) 0.001(2) -0.003(2)
C7 0.027(2) 0.020(2) 0.024(2) 0.0014(16) -0.0020(17) -0.0041(17)
C8 0.025(2) 0.0160(19) 0.0239(19) 0.0010(16) -0.0031(17) 0.0003(16)
C9 0.082(5) 0.053(4) 0.028(3) 0.004(3) -0.006(3) 0.007(3)
C10 0.028(2) 0.0179(19) 0.024(2) -0.0005(17) -0.0029(17) -0.0015(16)
C11 0.028(2) 0.0178(19) 0.025(2) -0.0008(17) -0.0033(17) -0.0010(16)
C12 0.032(2) 0.027(2) 0.033(2) -0.0081(18) -0.0087(19) 0.0071(18)
C13 0.026(2) 0.028(2) 0.040(2) -0.0116(19) -0.0091(19) 0.0047(18)
C14 0.025(2) 0.023(2) 0.0207(19) -0.0049(17) -0.0002(17) 0.0017(17)
C15 0.026(2) 0.026(2) 0.032(2) -0.0097(19) -0.0011(19) -0.0015(18)
C16 0.025(2) 0.021(2) 0.036(2) -0.0050(18) -0.0007(19) 0.0013(18)
C17 0.025(2) 0.021(2) 0.030(2) -0.0012(18) -0.0008(18) 0.0007(18)
C18 0.024(2) 0.0160(19) 0.025(2) 0.0011(16) -0.0024(17) 0.0011(16)
C19 0.020(2) 0.024(2) 0.035(2) -0.0037(19) -0.0036(18) 0.0008(17)
C20 0.026(2) 0.029(2) 0.037(3) -0.002(2) -0.003(2) -0.0012(18)
C21 0.029(2) 0.027(2) 0.040(3) -0.002(2) -0.003(2) -0.0090(19)
C22 0.034(2) 0.025(2) 0.039(3) -0.002(2) -0.006(2) -0.0022(19)
C23 0.033(2) 0.022(2) 0.032(2) -0.0011(19) -0.0029(19) 0.0018(18)
C24 0.033(2) 0.023(2) 0.033(2) -0.0011(19) -0.0046(19) 0.0066(18)
C25 0.027(2) 0.026(2) 0.028(2) -0.0003(19) -0.0011(18) 0.0039(18)
C26 0.022(2) 0.024(2) 0.026(2) -0.0013(18) -0.0007(17) 0.0038(17)
C27 0.042(3) 0.023(2) 0.027(2) 0.0029(18) -0.001(2) 0.004(2)
C28 0.065(3) 0.033(3) 0.025(2) -0.001(2) -0.001(2) 0.011(2)
C29 0.066(4) 0.043(3) 0.027(2) -0.009(2) -0.011(2) 0.020(3)
C30 0.047(3) 0.045(3) 0.036(3) -0.014(2) -0.016(2) 0.014(2)
C31 0.029(3) 0.049(3) 0.064(4) -0.024(3) -0.013(2) 0.004(2)
C32 0.023(2) 0.047(3) 0.087(4) -0.024(3) -0.007(3) -0.006(2)
C33 0.028(2) 0.030(3) 0.072(4) -0.015(3) 0.007(2) -0.008(2)
C34 0.026(2) 0.021(2) 0.040(3) -0.0049(19) 0.0049(19) -0.0055(18)
N1A^b 0.051(9) 0.03(4) 0.050(9) 0.006(16) -0.010(4) -0.013(14)
C1A^b 0.053(10) 0.032(6) 0.053(15) 0.005(9) -0.007(6) -0.012(7)
C2A^b 0.068(10) 0.066(12) 0.056(13) 0.001(10) -0.004(9) 0.007(8)
P_1^a 0.024(3) 0.0303(18) 0.0327(17) 0.0020(14) -0.0010(15) 0.0050(17)
F1_1^a 0.052(4) 0.046(3) 0.035(2) 0.006(2) -0.009(2) 0.006(3)
F2_1^a 0.038(3) 0.037(3) 0.072(5) -0.024(3) -0.010(4) 0.000(2)
F3_1^a 0.086(7) 0.113(8) 0.035(3) 0.017(4) 0.006(3) 0.058(6)
F4_1^a 0.049(3) 0.023(2) 0.085(5) 0.008(3) 0.013(4) 0.007(2)
F5_1^a 0.024(3) 0.027(3) 0.096(7) 0.003(4) 0.004(3) -0.003(2)
F6_1^a 0.028(3) 0.068(4) 0.055(5) -0.010(4) -0.010(2) 0.014(3)
P1_1^b 0.019(7) 0.032(7) 0.041(7) 0.002(6) -0.003(5) 0.011(5)
F1A_1^b 0.047(15) 0.10(3) 0.043(9) -0.011(12) -0.013(9) 0.027(15)
F2A_1^b 0.042(13) 0.033(9) 0.12(3) 0.016(12) 0.00(2) 0.008(8)
F3A_1^b 0.025(10) 0.10(2) 0.045(9) -0.009(11) -0.007(8) 0.003(13)
F4A_1^b 0.021(10) 0.032(8) 0.12(3) 0.018(10) -0.015(13) 0.009(6)
F5A_1^b 0.019(8) 0.052(15) 0.057(13) 0.021(11) -0.002(8) 0.015(8)
F6A_1^b 0.020(9) 0.065(18) 0.063(17) 0.01(2) 0.007(9) 0.014(10)
P_2^a 0.028(2) 0.045(3) 0.0234(19) -0.005(2) -0.0015(16) 0.0008(16)
F1_2^a 0.058(7) 0.049(4) 0.061(6) 0.006(4) -0.024(5) 0.002(4)
F2_2^a 0.033(6) 0.071(6) 0.030(3) -0.017(4) -0.001(3) 0.002(4)
F3_2^a 0.077(6) 0.044(4) 0.055(4) 0.008(3) -0.005(4) 0.000(4)
F4_2^a 0.048(4) 0.070(7) 0.031(4) -0.020(4) 0.004(3) -0.005(5)
F5_2^a 0.036(4) 0.090(6) 0.040(4) -0.015(4) 0.000(4) -0.012(4)
F6_2^a 0.025(3) 0.081(7) 0.038(3) 0.000(3) -0.001(2) -0.008(3)
P2_2^b 0.035(3) 0.062(5) 0.028(3) -0.005(3) -0.005(3) 0.005(3)
F1A_2^b 0.042(7) 0.085(7) 0.047(6) -0.017(5) -0.014(5) 0.018(5)
F2A_2^b 0.047(11) 0.088(10) 0.033(5) -0.013(5) -0.008(5) 0.004(7)
F3A_2^b 0.069(7) 0.049(6) 0.055(6) -0.013(5) -0.030(5) 0.015(5)
F4A_2^b 0.043(6) 0.064(8) 0.032(4) -0.009(5) 0.000(4) -0.001(6)
F5A_2^b 0.056(7) 0.099(8) 0.038(6) -0.008(5) 0.012(7) -0.022(7)
F6A_2^b 0.038(4) 0.060(7) 0.043(5) -0.005(4) 0.006(3) -0.003(4)
N1_3^a 0.051(9) 0.03(4) 0.050(9) 0.006(16) -0.010(4) -0.013(14)
C1_3^a 0.053(10) 0.032(6) 0.053(15) 0.005(9) -0.007(6) -0.012(7)
C2_3^a 0.068(10) 0.066(12) 0.056(13) 0.001(10) -0.004(9) 0.007(8)
N1_4 0.060(3) 0.039(2) 0.038(3) -0.001(2) 0.005(2) -0.002(2)
C1_4 0.034(3) 0.038(2) 0.027(2) 0.001(2) 0.001(2) -0.004(2)
C2_4 0.048(3) 0.037(3) 0.037(3) -0.003(2) -0.010(2) -0.003(2)

loop_
_atom_type_symbol
_atom_type_description
_atom_type_scat_dispersion_real
_atom_type_scat_dispersion_imag
_atom_type_scat_source
C C 0.0181 0.0091 'International Tables Vol C Tables 4.2.6.8 and 6.1.1.4'
H H 0.0000 0.0000 'International Tables Vol C Tables 4.2.6.8 and 6.1.1.4'
F F 0.0727 0.0534 'International Tables Vol C Tables 4.2.6.8 and 6.1.1.4'
N N 0.0311 0.0180 'International Tables Vol C Tables 4.2.6.8 and 6.1.1.4'
O O 0.0492 0.0322 'International Tables Vol C Tables 4.2.6.8 and 6.1.1.4'
P P 0.2955 0.4335 'International Tables Vol C Tables 4.2.6.8 and 6.1.1.4'
Ru Ru 0.0552 3.2960 'International Tables Vol C Tables 4.2.6.8 and 6.1.1.4'

loop_
_geom_angle_atom_site_label_1
_geom_angle_atom_site_label_2
_geom_angle_atom_site_label_3
_geom_angle
_geom_angle_site_symmetry_1
_geom_angle_site_symmetry_3
_geom_angle_publ_flag
N1 Ru1 N3 93.49(15) . . ?
N1 Ru1 N6 95.07(16) . . ?
N3 Ru1 N6 170.41(15) . . ?
N1 Ru1 N4 95.89(14) . . ?
N3 Ru1 N4 78.67(15) . . ?
N6 Ru1 N4 96.14(14) . . ?
N1 Ru1 N5 171.28(14) . . ?
N3 Ru1 N5 92.86(15) . . ?
N6 Ru1 N5 79.11(16) . . ?
N4 Ru1 N5 91.22(14) . . ?
N1 Ru1 N7 76.15(14) . . ?
N3 Ru1 N7 98.09(14) . . ?
N6 Ru1 N7 88.17(14) . . ?
N4 Ru1 N7 171.29(14) . . ?
N5 Ru1 N7 97.04(14) . . ?
C7 O1 N1 104.9(3) . . ?
C8 N1 O1 105.4(3) . . ?
C8 N1 Ru1 120.2(3) . . ?
O1 N1 Ru1 134.0(3) . . ?
C7 N2 C8 102.8(4) . . ?
C19 N3 C10 118.0(4) . . ?
C19 N3 Ru1 125.9(3) . . ?
C10 N3 Ru1 115.7(3) . . ?
C26 N4 C11 119.8(4) . . ?
C26 N4 Ru1 124.2(3) . . ?
C11 N4 Ru1 115.9(3) . . ?
C27 N5 C12 118.4(4) . . ?
C27 N5 Ru1 126.1(3) . . ?
C12 N5 Ru1 115.4(3) . . ?
C34 N6 C13 118.3(4) . . ?
C34 N6 Ru1 126.6(3) . . ?
C13 N6 Ru1 115.2(3) . . ?
C14 N7 C18 118.3(4) . . ?
C14 N7 Ru1 126.0(3) . . ?
C18 N7 Ru1 115.7(3) . . ?
C6 C1 C2 120.5(4) . . ?
C6 C1 C7 119.7(4) . . ?
C2 C1 C7 119.8(4) . . ?
C3 C2 C1 119.1(5) . . ?
C3 C2 H2 120.5 . . ?
C1 C2 H2 120.5 . . ?
C2 C3 C4 119.5(5) . . ?
C2 C3 H3 120.3 . . ?
C4 C3 H3 120.3 . . ?
C5 C4 C3 122.2(5) . . ?
C5 C4 H4 118.9 . . ?
C3 C4 H4 118.9 . . ?
C4 C5 C6 118.1(5) . . ?
C4 C5 C9 121.6(5) . . ?
C6 C5 C9 120.3(5) . . ?
C1 C6 C5 120.6(5) . . ?
C1 C6 H6 119.7 . . ?
C5 C6 H6 119.7 . . ?
N2 C7 O1 113.4(4) . . ?
N2 C7 C1 129.5(4) . . ?
O1 C7 C1 117.2(4) . . ?
N1 C8 N2 113.6(4) . . ?
N1 C8 C18 115.2(4) . . ?
N2 C8 C18 131.2(4) . . ?
C5 C9 H9A 109.5 . . ?
C5 C9 H9B 109.5 . . ?
H9A C9 H9B 109.5 . . ?
C5 C9 H9C 109.5 . . ?
H9A C9 H9C 109.5 . . ?
H9B C9 H9C 109.5 . . ?
N3 C10 C22 121.6(4) . . ?
N3 C10 C11 114.1(4) . . ?
C22 C10 C11 124.3(4) . . ?
N4 C11 C23 121.2(4) . . ?
N4 C11 C10 115.3(4) . . ?
C23 C11 C10 123.4(4) . . ?
N5 C12 C30 121.7(5) . . ?
N5 C12 C13 115.1(4) . . ?
C30 C12 C13 123.2(5) . . ?
N6 C13 C31 121.5(5) . . ?
N6 C13 C12 115.0(4) . . ?
C31 C13 C12 123.4(5) . . ?
N7 C14 C15 121.2(4) . . ?
N7 C14 H14 119.4 . . ?
C15 C14 H14 119.4 . . ?
C16 C15 C14 120.1(4) . . ?
C16 C15 H15 119.9 . . ?
C14 C15 H15 119.9 . . ?
C15 C16 C17 119.0(4) . . ?
C15 C16 H16 120.5 . . ?
C17 C16 H16 120.5 . . ?
C18 C17 C16 118.6(4) . . ?
C18 C17 H17 120.7 . . ?
C16 C17 H17 120.7 . . ?
N7 C18 C17 122.7(4) . . ?
N7 C18 C8 112.7(3) . . ?
C17 C18 C8 124.6(4) . . ?
N3 C19 C20 122.6(4) . . ?
N3 C19 H19 118.7 . . ?
C20 C19 H19 118.7 . . ?
C19 C20 C21 119.4(4) . . ?
C19 C20 H20 120.3 . . ?
C21 C20 H20 120.3 . . ?
C20 C21 C22 118.6(5) . . ?
C20 C21 H21 120.7 . . ?
C22 C21 H21 120.7 . . ?
C10 C22 C21 119.8(4) . . ?
C10 C22 H22 120.1 . . ?
C21 C22 H22 120.1 . . ?
C24 C23 C11 119.4(5) . . ?
C24 C23 H23 120.3 . . ?
C11 C23 H23 120.3 . . ?
C25 C24 C23 119.0(4) . . ?
C25 C24 H24 120.5 . . ?
C23 C24 H24 120.5 . . ?
C24 C25 C26 119.3(4) . . ?
C24 C25 H25 120.3 . . ?
C26 C25 H25 120.3 . . ?
N4 C26 C25 121.2(4) . . ?
N4 C26 H26 119.4 . . ?
C25 C26 H26 119.4 . . ?
N5 C27 C28 122.7(5) . . ?
N5 C27 H27 118.6 . . ?
C28 C27 H27 118.6 . . ?
C27 C28 C29 118.8(6) . . ?
C27 C28 H28 120.6 . . ?
C29 C28 H28 120.6 . . ?
C28 C29 C30 118.7(5) . . ?
C28 C29 H29 120.7 . . ?
C30 C29 H29 120.7 . . ?
C12 C30 C29 119.6(5) . . ?
C12 C30 H30 120.2 . . ?
C29 C30 H30 120.2 . . ?
C13 C31 C32 119.2(6) . . ?
C13 C31 H31 120.4 . . ?
C32 C31 H31 120.4 . . ?
C33 C32 C31 120.1(5) . . ?
C33 C32 H32 120.0 . . ?
C31 C32 H32 120.0 . . ?
C32 C33 C34 118.3(6) . . ?
C32 C33 H33 120.9 . . ?
C34 C33 H33 120.9 . . ?
N6 C34 C33 122.6(5) . . ?
N6 C34 H34 118.7 . . ?
C33 C34 H34 118.7 . . ?
N1A^b C1A^b C2A^b 167(10) . . ?
C1A^b C2A^b H2AA^b 109.5 . . ?
C1A^b C2A^b H2AB^b 109.5 . . ?
H2AA^b C2A^b H2AB^b 109.5 . . ?
C1A^b C2A^b H2AC^b 109.5 . . ?
H2AA^b C2A^b H2AC^b 109.5 . . ?
H2AB^b C2A^b H2AC^b 109.5 . . ?
F1_1^a P_1^a F3_1^a 179.6(8) . . ?
F1_1^a P_1^a F6_1^a 90.2(6) . . ?
F3_1^a P_1^a F6_1^a 90.0(7) . . ?
F1_1^a P_1^a F5_1^a 90.2(6) . . ?
F3_1^a P_1^a F5_1^a 89.6(6) . . ?
F6_1^a P_1^a F5_1^a 179.5(10) . . ?
F1_1^a P_1^a F4_1^a 90.3(5) . . ?
F3_1^a P_1^a F4_1^a 90.1(6) . . ?
F6_1^a P_1^a F4_1^a 89.6(10) . . ?
F5_1^a P_1^a F4_1^a 90.7(7) . . ?
F1_1^a P_1^a F2_1^a 90.0(6) . . ?
F3_1^a P_1^a F2_1^a 89.6(6) . . ?
F6_1^a P_1^a F2_1^a 91.1(11) . . ?
F5_1^a P_1^a F2_1^a 88.6(8) . . ?
F4_1^a P_1^a F2_1^a 179.3(9) . . ?
F3A_1^b P1_1^b F1A_1^b 174(3) . . ?
F3A_1^b P1_1^b F5A_1^b 97(3) . . ?
F1A_1^b P1_1^b F5A_1^b 88(3) . . ?
F3A_1^b P1_1^b F4A_1^b 89(3) . . ?
F1A_1^b P1_1^b F4A_1^b 93(3) . . ?
F5A_1^b P1_1^b F4A_1^b 90(3) . . ?
F3A_1^b P1_1^b F2A_1^b 90(3) . . ?
F1A_1^b P1_1^b F2A_1^b 88(3) . . ?
F5A_1^b P1_1^b F2A_1^b 94(3) . . ?
F4A_1^b P1_1^b F2A_1^b 176(3) . . ?
F3A_1^b P1_1^b F6A_1^b 87(3) . . ?
F1A_1^b P1_1^b F6A_1^b 87(3) . . ?
F5A_1^b P1_1^b F6A_1^b 175(4) . . ?
F4A_1^b P1_1^b F6A_1^b 90(4) . . ?
F2A_1^b P1_1^b F6A_1^b 87(4) . . ?
F6_2^a P_2^a F1_2^a 90.3(5) . . ?
F6_2^a P_2^a F4_2^a 91.4(6) . . ?
F1_2^a P_2^a F4_2^a 90.4(6) . . ?
F6_2^a P_2^a F3_2^a 90.0(5) . . ?
F1_2^a P_2^a F3_2^a 179.1(7) . . ?
F4_2^a P_2^a F3_2^a 90.4(5) . . ?
F6_2^a P_2^a F5_2^a 178.4(7) . . ?
F1_2^a P_2^a F5_2^a 89.5(5) . . ?
F4_2^a P_2^a F5_2^a 90.1(6) . . ?
F3_2^a P_2^a F5_2^a 90.3(5) . . ?
F6_2^a P_2^a F2_2^a 89.3(6) . . ?
F1_2^a P_2^a F2_2^a 89.9(6) . . ?
F4_2^a P_2^a F2_2^a 179.2(7) . . ?
F3_2^a P_2^a F2_2^a 89.3(6) . . ?
F5_2^a P_2^a F2_2^a 89.1(6) . . ?
F4A_2^b P2_2^b F1A_2^b 90.9(10) . . ?
F4A_2^b P2_2^b F2A_2^b 178.2(12) . . ?
F1A_2^b P2_2^b F2A_2^b 90.8(11) . . ?
F4A_2^b P2_2^b F3A_2^b 89.4(8) . . ?
F1A_2^b P2_2^b F3A_2^b 179.7(12) . . ?
F2A_2^b P2_2^b F3A_2^b 88.9(10) . . ?
F4A_2^b P2_2^b F6A_2^b 90.3(8) . . ?
F1A_2^b P2_2^b F6A_2^b 90.6(9) . . ?
F2A_2^b P2_2^b F6A_2^b 88.9(9) . . ?
F3A_2^b P2_2^b F6A_2^b 89.3(7) . . ?
F4A_2^b P2_2^b F5A_2^b 90.2(8) . . ?
F1A_2^b P2_2^b F5A_2^b 90.4(10) . . ?
F2A_2^b P2_2^b F5A_2^b 90.6(10) . . ?
F3A_2^b P2_2^b F5A_2^b 89.7(9) . . ?
F6A_2^b P2_2^b F5A_2^b 178.9(10) . . ?
N1_3^a C1_3^a C2_3^a 168(10) . . ?
C1_3^a C2_3^a H2A_3^a 109.5 . . ?
C1_3^a C2_3^a H2B_3^a 109.5 . . ?
H2A_3^a C2_3^a H2B_3^a 109.5 . . ?
C1_3^a C2_3^a H2C_3^a 109.5 . . ?
H2A_3^a C2_3^a H2C_3^a 109.5 . . ?
H2B_3^a C2_3^a H2C_3^a 109.5 . . ?
N1_4 C1_4 C2_4 179.4(6) . . ?
C1_4 C2_4 H2A_4 109.5 . . ?
C1_4 C2_4 H2B_4 109.5 . . ?
H2A_4 C2_4 H2B_4 109.5 . . ?
C1_4 C2_4 H2C_4 109.5 . . ?
H2A_4 C2_4 H2C_4 109.5 . . ?
H2B_4 C2_4 H2C_4 109.5 . . ?

loop_
_geom_bond_atom_site_label_1
_geom_bond_atom_site_label_2
_geom_bond_distance
_geom_bond_site_symmetry_2
_geom_bond_publ_flag
Ru1 N1 2.012(4) . ?
Ru1 N3 2.063(4) . ?
Ru1 N6 2.066(4) . ?
Ru1 N4 2.068(3) . ?
Ru1 N5 2.071(4) . ?
Ru1 N7 2.117(3) . ?
O1 C7 1.359(5) . ?
O1 N1 1.397(4) . ?
N1 C8 1.318(5) . ?
N2 C7 1.316(6) . ?
N2 C8 1.365(6) . ?
N3 C19 1.357(6) . ?
N3 C10 1.372(5) . ?
N4 C26 1.345(6) . ?
N4 C11 1.350(6) . ?
N5 C27 1.342(7) . ?
N5 C12 1.356(6) . ?
N6 C34 1.344(7) . ?
N6 C13 1.367(6) . ?
N7 C14 1.348(5) . ?
N7 C18 1.373(5) . ?
C1 C6 1.387(7) . ?
C1 C2 1.409(7) . ?
C1 C7 1.456(6) . ?
C2 C3 1.379(7) . ?
C2 H2 0.9500 . ?
C3 C4 1.396(8) . ?
C3 H3 0.9500 . ?
C4 C5 1.384(8) . ?
C4 H4 0.9500 . ?
C5 C6 1.394(7) . ?
C5 C9 1.512(8) . ?
C6 H6 0.9500 . ?
C8 C18 1.455(6) . ?
C9 H9A 0.9800 . ?
C9 H9B 0.9800 . ?
C9 H9C 0.9800 . ?
C10 C22 1.377(7) . ?
C10 C11 1.480(6) . ?
C11 C23 1.386(6) . ?
C12 C30 1.377(7) . ?
C12 C13 1.482(8) . ?
C13 C31 1.378(7) . ?
C14 C15 1.397(6) . ?
C14 H14 0.9500 . ?
C15 C16 1.378(7) . ?
C15 H15 0.9500 . ?
C16 C17 1.395(6) . ?
C16 H16 0.9500 . ?
C17 C18 1.377(6) . ?
C17 H17 0.9500 . ?
C19 C20 1.375(7) . ?
C19 H19 0.9500 . ?
C20 C21 1.390(7) . ?
C20 H20 0.9500 . ?
C21 C22 1.391(7) . ?
C21 H21 0.9500 . ?
C22 H22 0.9500 . ?
C23 C24 1.386(7) . ?
C23 H23 0.9500 . ?
C24 C25 1.383(7) . ?
C24 H24 0.9500 . ?
C25 C26 1.391(6) . ?
C25 H25 0.9500 . ?
C26 H26 0.9500 . ?
C27 C28 1.380(7) . ?
C27 H27 0.9500 . ?
C28 C29 1.387(9) . ?
C28 H28 0.9500 . ?
C29 C30 1.387(9) . ?
C29 H29 0.9500 . ?
C30 H30 0.9500 . ?
C31 C32 1.381(10) . ?
C31 H31 0.9500 . ?
C32 C33 1.372(9) . ?
C32 H32 0.9500 . ?
C33 C34 1.391(7) . ?
C33 H33 0.9500 . ?
C34 H34 0.9500 . ?
N1A^b C1A^b 1.13(2) . ?
C1A^b C2A^b 1.44(5) . ?
C2A^b H2AA^b 0.9800 . ?
C2A^b H2AB^b 0.9800 . ?
C2A^b H2AC^b 0.9800 . ?
P_1^a F1_1^a 1.587(10) . ?
P_1^a F3_1^a 1.594(11) . ?
P_1^a F6_1^a 1.597(10) . ?
P_1^a F5_1^a 1.597(9) . ?
P_1^a F4_1^a 1.599(10) . ?
P_1^a F2_1^a 1.601(10) . ?
P1_1^b F3A_1^b 1.53(5) . ?
P1_1^b F1A_1^b 1.55(5) . ?
P1_1^b F5A_1^b 1.57(4) . ?
P1_1^b F4A_1^b 1.58(4) . ?
P1_1^b F2A_1^b 1.60(5) . ?
P1_1^b F6A_1^b 1.65(4) . ?
P_2^a F6_2^a 1.587(7) . ?
P_2^a F1_2^a 1.593(9) . ?
P_2^a F4_2^a 1.594(9) . ?
P_2^a F3_2^a 1.595(7) . ?
P_2^a F5_2^a 1.605(7) . ?
P_2^a F2_2^a 1.611(10) . ?
P2_2^b F4A_2^b 1.572(16) . ?
P2_2^b F1A_2^b 1.582(17) . ?
P2_2^b F2A_2^b 1.604(18) . ?
P2_2^b F3A_2^b 1.605(13) . ?
P2_2^b F6A_2^b 1.608(12) . ?
P2_2^b F5A_2^b 1.632(14) . ?
N1_3^a C1_3^a 1.13(2) . ?
C1_3^a C2_3^a 1.44(5) . ?
C2_3^a H2A_3^a 0.9800 . ?
C2_3^a H2B_3^a 0.9800 . ?
C2_3^a H2C_3^a 0.9800 . ?
N1_4 C1_4 1.146(7) . ?
C1_4 C2_4 1.452(7) . ?
C2_4 H2A_4 0.9800 . ?
C2_4 H2B_4 0.9800 . ?
C2_4 H2C_4 0.9800 . ?

loop_
_geom_torsion_atom_site_label_1
_geom_torsion_atom_site_label_2
_geom_torsion_atom_site_label_3
_geom_torsion_atom_site_label_4
_geom_torsion
_geom_torsion_site_symmetry_1
_geom_torsion_site_symmetry_2
_geom_torsion_site_symmetry_3
_geom_torsion_site_symmetry_4
_geom_torsion_publ_flag
C7 O1 N1 C8 0.0(4) . . . . ?
C7 O1 N1 Ru1 171.9(3) . . . . ?
C6 C1 C2 C3 0.5(7) . . . . ?
C7 C1 C2 C3 179.4(5) . . . . ?
C1 C2 C3 C4 -0.4(8) . . . . ?
C2 C3 C4 C5 0.1(8) . . . . ?
C3 C4 C5 C6 0.1(8) . . . . ?
C3 C4 C5 C9 179.9(6) . . . . ?
C2 C1 C6 C5 -0.3(8) . . . . ?
C7 C1 C6 C5 -179.2(5) . . . . ?
C4 C5 C6 C1 0.0(8) . . . . ?
C9 C5 C6 C1 -179.8(5) . . . . ?
C8 N2 C7 O1 0.5(5) . . . . ?
C8 N2 C7 C1 179.7(5) . . . . ?
N1 O1 C7 N2 -0.4(5) . . . . ?
N1 O1 C7 C1 -179.7(4) . . . . ?
C6 C1 C7 N2 21.8(8) . . . . ?
C2 C1 C7 N2 -157.1(5) . . . . ?
C6 C1 C7 O1 -159.0(4) . . . . ?
C2 C1 C7 O1 22.0(6) . . . . ?
O1 N1 C8 N2 0.3(5) . . . . ?
Ru1 N1 C8 N2 -173.0(3) . . . . ?
O1 N1 C8 C18 177.6(4) . . . . ?
Ru1 N1 C8 C18 4.3(5) . . . . ?
C7 N2 C8 N1 -0.5(5) . . . . ?
C7 N2 C8 C18 -177.3(5) . . . . ?
C19 N3 C10 C22 -0.6(6) . . . . ?
Ru1 N3 C10 C22 -174.2(4) . . . . ?
C19 N3 C10 C11 -180.0(4) . . . . ?
Ru1 N3 C10 C11 6.5(5) . . . . ?
C26 N4 C11 C23 -1.8(6) . . . . ?
Ru1 N4 C11 C23 -177.7(3) . . . . ?
C26 N4 C11 C10 175.7(4) . . . . ?
Ru1 N4 C11 C10 -0.2(5) . . . . ?
N3 C10 C11 N4 -4.1(6) . . . . ?
C22 C10 C11 N4 176.6(4) . . . . ?
N3 C10 C11 C23 173.4(4) . . . . ?
C22 C10 C11 C23 -5.9(7) . . . . ?
C27 N5 C12 C30 -0.4(6) . . . . ?
Ru1 N5 C12 C30 176.7(4) . . . . ?
C27 N5 C12 C13 178.6(4) . . . . ?
Ru1 N5 C12 C13 -4.2(5) . . . . ?
C34 N6 C13 C31 1.3(6) . . . . ?
Ru1 N6 C13 C31 -178.5(4) . . . . ?
C34 N6 C13 C12 -177.6(4) . . . . ?
Ru1 N6 C13 C12 2.6(5) . . . . ?
N5 C12 C13 N6 1.1(6) . . . . ?
C30 C12 C13 N6 -179.9(4) . . . . ?
N5 C12 C13 C31 -177.8(4) . . . . ?
C30 C12 C13 C31 1.2(7) . . . . ?
C18 N7 C14 C15 -0.7(6) . . . . ?
Ru1 N7 C14 C15 -178.9(3) . . . . ?
N7 C14 C15 C16 -0.4(7) . . . . ?
C14 C15 C16 C17 1.1(7) . . . . ?
C15 C16 C17 C18 -0.7(7) . . . . ?
C14 N7 C18 C17 1.1(6) . . . . ?
Ru1 N7 C18 C17 179.5(3) . . . . ?
C14 N7 C18 C8 -178.7(4) . . . . ?
Ru1 N7 C18 C8 -0.3(5) . . . . ?
C16 C17 C18 N7 -0.4(7) . . . . ?
C16 C17 C18 C8 179.3(4) . . . . ?
N1 C8 C18 N7 -2.4(6) . . . . ?
N2 C8 C18 N7 174.3(4) . . . . ?
N1 C8 C18 C17 177.8(4) . . . . ?
N2 C8 C18 C17 -5.5(8) . . . . ?
C10 N3 C19 C20 -0.8(7) . . . . ?
Ru1 N3 C19 C20 172.1(4) . . . . ?
N3 C19 C20 C21 1.0(7) . . . . ?
C19 C20 C21 C22 0.2(8) . . . . ?
N3 C10 C22 C21 1.8(7) . . . . ?
C11 C10 C22 C21 -179.0(4) . . . . ?
C20 C21 C22 C10 -1.5(8) . . . . ?
N4 C11 C23 C24 1.4(7) . . . . ?
C10 C11 C23 C24 -175.9(4) . . . . ?
C11 C23 C24 C25 0.3(7) . . . . ?
C23 C24 C25 C26 -1.5(7) . . . . ?
C11 N4 C26 C25 0.5(6) . . . . ?
Ru1 N4 C26 C25 176.1(3) . . . . ?
C24 C25 C26 N4 1.2(7) . . . . ?
C12 N5 C27 C28 0.1(7) . . . . ?
Ru1 N5 C27 C28 -176.7(3) . . . . ?
N5 C27 C28 C29 0.2(7) . . . . ?
C27 C28 C29 C30 -0.1(7) . . . . ?
N5 C12 C30 C29 0.5(7) . . . . ?
C13 C12 C30 C29 -178.5(4) . . . . ?
C28 C29 C30 C12 -0.2(8) . . . . ?
N6 C13 C31 C32 -0.8(7) . . . . ?
C12 C13 C31 C32 178.0(5) . . . . ?
C13 C31 C32 C33 -0.4(8) . . . . ?
C31 C32 C33 C34 1.1(8) . . . . ?
C13 N6 C34 C33 -0.6(6) . . . . ?
Ru1 N6 C34 C33 179.2(3) . . . . ?
C32 C33 C34 N6 -0.5(7) . . . . ?
